data_7249422
loop_
_publ_author_name
'Islam, Md Faizul'
'Wijesekera, Gamage Isuri P.'
'Sindt, Ammon J.'
'Smith, Mark D.'
'Shimizu, Linda S.'

_publ_section_title
;
 Examination of photoinduced radicals in two crystal forms of
 triphenylamine bis-urea macrocycles
;
_journal_issue 42
_journal_name_full CrystEngComm
_journal_page_first 6025
_journal_page_last 6033
_journal_paper_doi 10.1039/D4CE00839A
_journal_volume 26
_journal_year 2024
_chemical_formula_moiety 'C42 H36 Br2 N6 O2, 0.716(C2 H6 O S)'
_chemical_formula_sum 'C43.43 H40.29 Br2 N6 O2.72 S0.71'
_chemical_formula_weight 872.45
_space_group_crystal_system monoclinic
_space_group_IT_number 14
_space_group_name_Hall '-P 2ybc'
_space_group_name_H-M_alt 'P 1 21/c 1'
_atom_sites_solution_hydrogens mixed
_atom_sites_solution_primary dual
_atom_sites_solution_secondary difmap
_audit_creation_date 2021-11-30
_audit_creation_method
;
Olex2 1.5
(compiled 2021.11.18 svn.ra9532c28 for OlexSys, GUI svn.r6429)
;
_audit_update_record
;
2024-03-31 deposited with the CCDC.	2024-10-02 downloaded from the CCDC.
;
_cell_angle_alpha 90
_cell_angle_beta 99.584(3)
_cell_angle_gamma 90
_cell_formula_units_Z 2
_cell_length_a 15.878(2)
_cell_length_b 4.6413(6)
_cell_length_c 26.735(3)
_cell_measurement_reflns_used 8762
_cell_measurement_temperature 100(2)
_cell_measurement_theta_max 26.271
_cell_measurement_theta_min 2.602
_cell_volume 1942.7(4)
_computing_cell_refinement 'SAINT V8.40B (Bruker, 2016)'
_computing_data_collection 'Bruker APEX3 v2019.1-0 (Bruker, 2019)'
_computing_data_reduction 'SAINT V8.40B (Bruker, 2016)'
_computing_molecular_graphics 'OLEX2 (Dolomanov et al., 2009)'
_computing_publication_material 'OLEX2 (Dolomanov et al., 2009)'
_computing_structure_refinement 'XL (Sheldrick, 2015)'
_computing_structure_solution 'XT (Sheldrick, 2015)'
_diffrn_ambient_temperature 100(2)
_diffrn_detector PHOTON-II
_diffrn_detector_area_resol_mean 7.39
_diffrn_detector_type 'area detector'
_diffrn_measured_fraction_theta_full 0.999
_diffrn_measured_fraction_theta_max 0.999
_diffrn_measurement_device 'three-circle diffractometer'
_diffrn_measurement_device_type 'Bruker D8 Quest'
_diffrn_measurement_method '\w and \f scans'
_diffrn_radiation_monochromator 'mirror optics'
_diffrn_radiation_probe x-ray
_diffrn_radiation_type MoK\a
_diffrn_radiation_wavelength 0.71073
_diffrn_reflns_av_R_equivalents 0.0641
_diffrn_reflns_av_unetI/netI 0.0427
_diffrn_reflns_Laue_measured_fraction_full 0.999
_diffrn_reflns_Laue_measured_fraction_max 0.999
_diffrn_reflns_limit_h_max 19
_diffrn_reflns_limit_h_min -19
_diffrn_reflns_limit_k_max 5
_diffrn_reflns_limit_k_min -5
_diffrn_reflns_limit_l_max 33
_diffrn_reflns_limit_l_min -33
_diffrn_reflns_number 26749
_diffrn_reflns_point_group_measured_fraction_full 0.999
_diffrn_reflns_point_group_measured_fraction_max 0.999
_diffrn_reflns_theta_full 25.242
_diffrn_reflns_theta_max 26.374
_diffrn_reflns_theta_min 1.847
_diffrn_source 'microfocus sealed X-ray tube'
_diffrn_source_current 1.0
_diffrn_source_power 0.05
_diffrn_source_type 'Incoatec I\ms'
_diffrn_source_voltage 50.0
_diffrn_standards_number 0
_exptl_absorpt_coefficient_mu 2.173
_exptl_absorpt_correction_T_max 0.5624
_exptl_absorpt_correction_T_min 0.4717
_exptl_absorpt_correction_type multi-scan
_exptl_absorpt_process_details
;
SADABS-2016/2 (Bruker,2016/2) was used for absorption correction.
wR2(int) was 0.0854 before and 0.0590 after correction.
The Ratio of minimum to maximum transmission is 0.8387.
The \l/2 correction factor is Not present.
;
_exptl_crystal_colour colourless
_exptl_crystal_colour_primary colourless
_exptl_crystal_density_diffrn 1.491
_exptl_crystal_description needle
_exptl_crystal_F_000 892
_exptl_crystal_size_max 0.14
_exptl_crystal_size_mid 0.04
_exptl_crystal_size_min 0.02
_refine_diff_density_max 0.456
_refine_diff_density_min -1.061
_refine_diff_density_rms 0.088
_refine_ls_extinction_method none
_refine_ls_goodness_of_fit_ref 1.222
_refine_ls_hydrogen_treatment mixed
_refine_ls_matrix_type full
_refine_ls_number_parameters 274
_refine_ls_number_reflns 3961
_refine_ls_number_restraints 14
_refine_ls_restrained_S_all 1.233
_refine_ls_R_factor_all 0.0823
_refine_ls_R_factor_gt 0.0667
_refine_ls_shift/su_max 0.001
_refine_ls_shift/su_mean 0.000
_refine_ls_structure_factor_coef Fsqd
_refine_ls_weighting_details 'w=1/[\s^2^(Fo^2^)+(0.0001P)^2^+7.7180P] where P=(Fo^2^+2Fc^2^)/3'
_refine_ls_weighting_scheme calc
_refine_ls_wR_factor_gt 0.1120
_refine_ls_wR_factor_ref 0.1168
_reflns_Friedel_coverage 0.000
_reflns_number_gt 3335
_reflns_number_total 3961
_reflns_threshold_expression 'I > 2\s(I)'
_cod_data_source_file d4ce00839a2.cif
_cod_data_source_block mfi_brmc_tegme
_cod_depositor_comments
;
The following automatic conversions were performed:

data item '_diffrn_radiation_probe' value 'X-ray' was changed to
'x-ray' in accordance with the
/home/data/users/saulius/crontab/automatic-downloads/rss-feeds/RSC/lib/dictionaries/cif_core.dic
dictionary named 'cif_core.dic' version 2.4.2 last updated on
2011-04-26.

Automatic conversion script
Id: cif_fix_values 8170 2020-07-09 18:12:32Z antanas 

 Adding full bibliography for 7249420--7249422.cif.
;
_cod_original_cell_volume 1942.8(4)
_cod_database_code 7249422
_shelx_shelxl_version_number 2018/3
_shelx_space_group_comment
;
The symmetry employed for this shelxl refinement is uniquely defined
by the following loop, which should always be used as a source of
symmetry information in preference to the above space-group names.
They are only intended as comments.
;
_shelx_estimated_absorpt_t_max 0.958
_shelx_estimated_absorpt_t_min 0.751
_olex2_refinement_description
;
1. Fixed Uiso
 At 1.2 times of:
  All C(H) groups, All C(H,H) groups
 At 1.5 times of:
  All C(H,H,H) groups, All N(H) groups
2. Restrained distances
 S1S-O1S
 1.5 with sigma of 0.015
 S1S-C1S = S1S-C2S
 1.775 with sigma of 0.02
 S2S-O2S
 1.5 with sigma of 0.015
 S2S-C3S = S2S-C4S
 1.775 with sigma of 0.02
 N1-H1 = N2-H2
 0.85 with sigma of 0.02
 O1S-C1S = O1S-C2S
 2.623 with sigma of 0.04
 C1S-C2S
 2.66 with sigma of 0.04
 O2S-C3S = O2S-C4S
 2.623 with sigma of 0.04
 C3S-C4S
 2.66 with sigma of 0.04
3. Uiso/Uaniso restraints and constraints
Uiso(C2S) = Uiso(O2S)
4. Others
 Sof(S1S)=Sof(O1S)=Sof(C1S)=Sof(H1SA)=Sof(H1SB)=Sof(H1SC)=Sof(C2S)=Sof(H2SA)=
 Sof(H2SB)=Sof(H2SC)=FVAR(1)
 Sof(S2S)=Sof(O2S)=Sof(C3S)=Sof(H3SA)=Sof(H3SB)=Sof(H3SC)=Sof(C4S)=Sof(H4SA)=
 Sof(H4SB)=Sof(H4SC)=FVAR(2)
5.a Secondary CH2 refined with riding coordinates:
 C2(H2A,H2B), C21(H21A,H21B)
5.b Aromatic/amide H refined with riding coordinates:
 C4(H4), C5(H5), C7(H7), C8(H8), C10(H10), C11(H11), C13(H13), C14(H14),
 C16(H16), C17(H17), C19(H19), C20(H20)
5.c Idealised Me refined with riding coordinates:
 C1S(H1SA,H1SB,H1SC), C2S(H2SA,H2SB,H2SC), C3S(H3SA,H3SB,H3SC), C4S(H4SA,H4SB,
 H4SC)
;
_olex2_submission_special_instructions 'No special instructions were received'

loop_
_space_group_symop_operation_xyz
'x, y, z'
'-x, y+1/2, -z+1/2'
'-x, -y, -z'
'x, -y-1/2, z-1/2'

loop_
_atom_site_label
_atom_site_type_symbol
_atom_site_fract_x
_atom_site_fract_y
_atom_site_fract_z
_atom_site_U_iso_or_equiv
_atom_site_adp_type
_atom_site_occupancy
_atom_site_site_symmetry_order
_atom_site_calc_flag
_atom_site_refinement_flags_posn
_atom_site_refinement_flags_adp
_atom_site_refinement_flags_occupancy
_atom_site_disorder_assembly
_atom_site_disorder_group
Br1 Br 1.17616(3) 0.83659(13) 0.72035(2) 0.03605(15) Uani 1 1 d . . . . .
O1 O 0.6006(2) 0.9245(6) 0.33819(12) 0.0305(8) Uani 1 1 d . . . . .
N1 N 0.5333(3) 0.4971(9) 0.31956(16) 0.0298(9) Uani 1 1 d D . . . .
H1 H 0.541(3) 0.317(5) 0.322(2) 0.045 Uiso 1 1 d D U . . .
N2 N 0.6723(2) 0.5079(8) 0.35886(15) 0.0256(9) Uani 1 1 d D . . . .
H2 H 0.666(3) 0.327(5) 0.3594(19) 0.038 Uiso 1 1 d D U . . .
N3 N 0.8232(2) 0.6479(11) 0.59653(14) 0.0356(10) Uani 1 1 d . . . . .
C1 C 0.6020(3) 0.6536(10) 0.33876(15) 0.0217(9) Uani 1 1 d . . . . .
C2 C 0.7530(3) 0.6415(11) 0.37881(16) 0.0269(10) Uani 1 1 d . . . . .
H2A H 0.752650 0.841254 0.365779 0.032 Uiso 1 1 calc R U . . .
H2B H 0.799061 0.535740 0.365886 0.032 Uiso 1 1 calc R U . . .
C3 C 0.7733(3) 0.6498(10) 0.43587(15) 0.0245(9) Uani 1 1 d . . . . .
C4 C 0.8477(3) 0.5319(11) 0.46237(17) 0.0294(11) Uani 1 1 d . . . . .
H4 H 0.887974 0.448947 0.444033 0.035 Uiso 1 1 calc R U . . .
C5 C 0.8649(3) 0.5317(11) 0.51495(17) 0.0299(11) Uani 1 1 d . . . . .
H5 H 0.916363 0.448161 0.532011 0.036 Uiso 1 1 calc R U . . .
C6 C 0.8084(3) 0.6507(12) 0.54245(16) 0.0313(11) Uani 1 1 d . . . . .
C7 C 0.7340(3) 0.7715(13) 0.51649(18) 0.0434(15) Uani 1 1 d . . . . .
H7 H 0.694168 0.856906 0.534871 0.052 Uiso 1 1 calc R U . . .
C8 C 0.7173(3) 0.7690(11) 0.46405(18) 0.0379(13) Uani 1 1 d . . . . .
H8 H 0.665643 0.851906 0.447051 0.045 Uiso 1 1 calc R U . . .
C9 C 0.9068(3) 0.6851(11) 0.62400(16) 0.0280(10) Uani 1 1 d . . . . .
C10 C 0.9636(3) 0.8724(12) 0.60743(18) 0.0389(13) Uani 1 1 d . . . . .
H10 H 0.947133 0.973380 0.576436 0.047 Uiso 1 1 calc R U . . .
C11 C 1.0443(3) 0.9155(11) 0.63532(18) 0.0354(12) Uani 1 1 d . . . . .
H11 H 1.082752 1.047169 0.623889 0.043 Uiso 1 1 calc R U . . .
C12 C 1.0678(3) 0.7657(10) 0.67962(16) 0.0267(10) Uani 1 1 d . . . . .
C13 C 1.0136(3) 0.5729(11) 0.69639(16) 0.0301(11) Uani 1 1 d . . . . .
H13 H 1.030977 0.469289 0.727010 0.036 Uiso 1 1 calc R U . . .
C14 C 0.9330(3) 0.5302(12) 0.66826(17) 0.0322(11) Uani 1 1 d . . . . .
H14 H 0.895429 0.393927 0.679346 0.039 Uiso 1 1 calc R U . . .
C15 C 0.7545(3) 0.5897(10) 0.62310(17) 0.0288(11) Uani 1 1 d . . . . .
C16 C 0.7470(3) 0.7339(11) 0.66713(17) 0.0309(11) Uani 1 1 d . . . . .
H16 H 0.787251 0.878837 0.679733 0.037 Uiso 1 1 calc R U . . .
C17 C 0.6805(3) 0.6677(12) 0.69327(17) 0.0345(11) Uani 1 1 d . . . . .
H17 H 0.676513 0.767391 0.723818 0.041 Uiso 1 1 calc R U . . .
C18 C 0.6200(3) 0.4592(10) 0.67566(17) 0.0271(10) Uani 1 1 d . . . . .
C19 C 0.6274(4) 0.3228(14) 0.6305(2) 0.0508(15) Uani 1 1 d . . . . .
H19 H 0.586185 0.182710 0.617020 0.061 Uiso 1 1 calc R U . . .
C20 C 0.6936(4) 0.3872(13) 0.6049(2) 0.0504(16) Uani 1 1 d . . . . .
H20 H 0.697276 0.289885 0.574055 0.060 Uiso 1 1 calc R U . . .
C21 C 0.5483(3) 0.3876(11) 0.70374(17) 0.0300(11) Uani 1 1 d . . . . .
H21A H 0.543493 0.175488 0.705984 0.036 Uiso 1 1 calc R U . . .
H21B H 0.562426 0.463383 0.738751 0.036 Uiso 1 1 calc R U . . .
S1S S 0.4736(6) 0.898(2) 0.4915(4) 0.089(3) Uiso 0.268(6) 1 d D . P A -1
O1S O 0.4855(11) 1.198(3) 0.4902(6) 0.056(5) Uiso 0.268(6) 1 d D . P A -1
C1S C 0.5256(17) 0.613(5) 0.4671(9) 0.074(8) Uiso 0.268(6) 1 d D . P A -1
H1SA H 0.587322 0.630221 0.478558 0.112 Uiso 0.268(6) 1 calc R U P A -1
H1SB H 0.513317 0.618435 0.430002 0.112 Uiso 0.268(6) 1 calc R U P A -1
H1SC H 0.505368 0.430372 0.479170 0.112 Uiso 0.268(6) 1 calc R U P A -1
C2S C 0.472(2) 0.761(7) 0.5527(8) 0.088(8) Uiso 0.268(6) 1 d D . P A -1
H2SA H 0.459198 0.917014 0.574971 0.133 Uiso 0.268(6) 1 calc R U P A -1
H2SB H 0.528062 0.678414 0.566257 0.133 Uiso 0.268(6) 1 calc R U P A -1
H2SC H 0.428225 0.611267 0.551010 0.133 Uiso 0.268(6) 1 calc R U P A -1
S2S S 0.4575(14) 0.651(6) 0.4970(8) 0.071(8) Uiso 0.090(6) 1 d D . P B -2
O2S O 0.478(4) 0.665(14) 0.5537(9) 0.088(8) Uiso 0.090(6) 1 d D . P B -2
C3S C 0.512(5) 0.940(11) 0.473(3) 0.07(2) Uiso 0.090(6) 1 d D . P B -2
H3SA H 0.478542 1.009884 0.441293 0.106 Uiso 0.090(6) 1 calc R U P B -2
H3SB H 0.568003 0.873061 0.466697 0.106 Uiso 0.090(6) 1 calc R U P B -2
H3SC H 0.520332 1.097106 0.497912 0.106 Uiso 0.090(6) 1 calc R U P B -2
C4S C 0.519(4) 0.370(10) 0.476(2) 0.043(17) Uiso 0.090(6) 1 d D . P B -2
H4SA H 0.485689 0.191024 0.473482 0.064 Uiso 0.090(6) 1 calc R U P B -2
H4SB H 0.571411 0.343844 0.500911 0.064 Uiso 0.090(6) 1 calc R U P B -2
H4SC H 0.533355 0.419838 0.443181 0.064 Uiso 0.090(6) 1 calc R U P B -2

loop_
_atom_site_aniso_label
_atom_site_aniso_U_11
_atom_site_aniso_U_22
_atom_site_aniso_U_33
_atom_site_aniso_U_23
_atom_site_aniso_U_13
_atom_site_aniso_U_12
Br1 0.0349(3) 0.0508(3) 0.0229(2) -0.0028(3) 0.00616(18) -0.0062(3)
O1 0.0364(19) 0.0108(16) 0.0398(19) 0.0000(14) -0.0070(15) -0.0007(14)
N1 0.024(2) 0.020(2) 0.042(2) -0.004(2) -0.0054(17) 0.0006(18)
N2 0.025(2) 0.021(2) 0.029(2) 0.0021(18) -0.0014(16) 0.0004(18)
N3 0.033(2) 0.049(3) 0.0236(19) -0.003(2) 0.0032(16) 0.002(2)
C1 0.026(2) 0.017(2) 0.021(2) -0.003(2) 0.0009(17) -0.004(2)
C2 0.024(2) 0.027(3) 0.028(2) 0.000(2) 0.0024(18) -0.002(2)
C3 0.027(2) 0.020(2) 0.026(2) 0.000(2) 0.0015(18) -0.001(2)
C4 0.028(2) 0.032(3) 0.028(2) 0.003(2) 0.006(2) 0.005(2)
C5 0.030(3) 0.032(3) 0.027(2) 0.007(2) 0.002(2) 0.008(2)
C6 0.036(3) 0.029(3) 0.027(2) 0.000(2) 0.002(2) -0.003(2)
C7 0.046(3) 0.052(4) 0.031(3) -0.017(3) 0.001(2) 0.022(3)
C8 0.039(3) 0.037(3) 0.034(3) -0.009(2) -0.004(2) 0.016(2)
C9 0.033(2) 0.027(3) 0.023(2) -0.001(2) 0.0049(19) 0.007(2)
C10 0.058(3) 0.027(3) 0.028(2) 0.005(2) -0.005(2) -0.006(3)
C11 0.045(3) 0.028(3) 0.033(3) 0.004(2) 0.004(2) -0.010(2)
C12 0.030(2) 0.028(3) 0.023(2) -0.0029(19) 0.0070(19) 0.002(2)
C13 0.029(2) 0.040(3) 0.021(2) 0.009(2) 0.0061(19) 0.008(2)
C14 0.031(3) 0.040(3) 0.029(2) 0.006(2) 0.013(2) 0.001(2)
C15 0.031(3) 0.026(3) 0.028(2) -0.006(2) 0.003(2) 0.003(2)
C16 0.023(2) 0.033(3) 0.035(2) -0.010(2) -0.0016(19) -0.001(2)
C17 0.025(2) 0.045(3) 0.032(2) -0.012(3) -0.0001(19) 0.001(3)
C18 0.027(2) 0.023(2) 0.031(2) -0.003(2) 0.0002(19) 0.003(2)
C19 0.062(4) 0.048(4) 0.043(3) -0.018(3) 0.010(3) -0.025(3)
C20 0.072(4) 0.046(4) 0.038(3) -0.024(3) 0.024(3) -0.022(3)
C21 0.024(2) 0.026(3) 0.037(3) -0.001(2) -0.002(2) 0.001(2)

loop_
_atom_type_symbol
_atom_type_description
_atom_type_scat_dispersion_real
_atom_type_scat_dispersion_imag
_atom_type_scat_source
C C 0.0033 0.0016 'International Tables Vol C Tables 4.2.6.8 and 6.1.1.4'
H H 0.0000 0.0000 'International Tables Vol C Tables 4.2.6.8 and 6.1.1.4'
Br Br -0.2901 2.4595 'International Tables Vol C Tables 4.2.6.8 and 6.1.1.4'
N N 0.0061 0.0033 'International Tables Vol C Tables 4.2.6.8 and 6.1.1.4'
O O 0.0106 0.0060 'International Tables Vol C Tables 4.2.6.8 and 6.1.1.4'
S S 0.1246 0.1234 'International Tables Vol C Tables 4.2.6.8 and 6.1.1.4'

loop_
_geom_angle_atom_site_label_1
_geom_angle_atom_site_label_2
_geom_angle_atom_site_label_3
_geom_angle
_geom_angle_site_symmetry_1
_geom_angle_site_symmetry_3
_geom_angle_publ_flag
C1 N1 H1 115(4) . . ?
C1 N1 C21 125.4(4) . 3_666 ?
C21 N1 H1 120(4) 3_666 . ?
C1 N2 H2 114(4) . . ?
C1 N2 C2 124.1(4) . . ?
C2 N2 H2 121(4) . . ?
C9 N3 C6 120.4(4) . . ?
C9 N3 C15 119.6(4) . . ?
C15 N3 C6 119.8(4) . . ?
O1 C1 N1 121.7(4) . . ?
O1 C1 N2 121.4(4) . . ?
N1 C1 N2 116.8(4) . . ?
N2 C2 H2A 108.7 . . ?
N2 C2 H2B 108.7 . . ?
N2 C2 C3 114.3(4) . . ?
H2A C2 H2B 107.6 . . ?
C3 C2 H2A 108.7 . . ?
C3 C2 H2B 108.7 . . ?
C4 C3 C2 121.9(4) . . ?
C8 C3 C2 121.1(4) . . ?
C8 C3 C4 117.0(4) . . ?
C3 C4 H4 119.1 . . ?
C3 C4 C5 121.7(4) . . ?
C5 C4 H4 119.1 . . ?
C4 C5 H5 119.7 . . ?
C6 C5 C4 120.6(4) . . ?
C6 C5 H5 119.7 . . ?
C5 C6 N3 122.0(4) . . ?
C5 C6 C7 118.4(4) . . ?
C7 C6 N3 119.6(4) . . ?
C6 C7 H7 119.7 . . ?
C8 C7 C6 120.6(5) . . ?
C8 C7 H7 119.7 . . ?
C3 C8 C7 121.8(5) . . ?
C3 C8 H8 119.1 . . ?
C7 C8 H8 119.1 . . ?
C10 C9 N3 121.1(4) . . ?
C10 C9 C14 118.8(4) . . ?
C14 C9 N3 120.0(4) . . ?
C9 C10 H10 119.5 . . ?
C9 C10 C11 120.9(4) . . ?
C11 C10 H10 119.5 . . ?
C10 C11 H11 120.5 . . ?
C12 C11 C10 119.1(5) . . ?
C12 C11 H11 120.5 . . ?
C11 C12 Br1 119.8(4) . . ?
C13 C12 Br1 118.9(3) . . ?
C13 C12 C11 121.3(4) . . ?
C12 C13 H13 120.3 . . ?
C12 C13 C14 119.3(4) . . ?
C14 C13 H13 120.3 . . ?
C9 C14 H14 119.8 . . ?
C13 C14 C9 120.5(5) . . ?
C13 C14 H14 119.8 . . ?
C16 C15 N3 121.1(4) . . ?
C16 C15 C20 118.6(5) . . ?
C20 C15 N3 120.3(4) . . ?
C15 C16 H16 119.9 . . ?
C15 C16 C17 120.1(5) . . ?
C17 C16 H16 119.9 . . ?
C16 C17 H17 119.2 . . ?
C18 C17 C16 121.5(4) . . ?
C18 C17 H17 119.2 . . ?
C17 C18 C21 121.6(4) . . ?
C19 C18 C17 117.3(5) . . ?
C19 C18 C21 121.1(4) . . ?
C18 C19 H19 119.5 . . ?
C20 C19 C18 121.1(5) . . ?
C20 C19 H19 119.5 . . ?
C15 C20 C19 121.3(5) . . ?
C15 C20 H20 119.3 . . ?
C19 C20 H20 119.3 . . ?
N1 C21 C18 113.7(4) 3_666 . ?
N1 C21 H21A 108.8 3_666 . ?
N1 C21 H21B 108.8 3_666 . ?
C18 C21 H21A 108.8 . . ?
C18 C21 H21B 108.8 . . ?
H21A C21 H21B 107.7 . . ?
O1S S1S C1S 132.0(13) . . ?
O1S S1S C2S 113.9(13) . . ?
C1S S1S C2S 98.8(14) . . ?
S1S C1S H1SA 109.5 . . ?
S1S C1S H1SB 109.5 . . ?
S1S C1S H1SC 109.5 . . ?
H1SA C1S H1SB 109.5 . . ?
H1SA C1S H1SC 109.5 . . ?
H1SB C1S H1SC 109.5 . . ?
S1S C2S H2SA 109.5 . . ?
S1S C2S H2SB 109.5 . . ?
S1S C2S H2SC 109.5 . . ?
H2SA C2S H2SB 109.5 . . ?
H2SA C2S H2SC 109.5 . . ?
H2SB C2S H2SC 109.5 . . ?
O2S S2S C3S 107(2) . . ?
O2S S2S C4S 108(2) . . ?
C4S S2S C3S 96.7(19) . . ?
S2S C3S H3SA 109.5 . . ?
S2S C3S H3SB 109.5 . . ?
S2S C3S H3SC 109.5 . . ?
H3SA C3S H3SB 109.5 . . ?
H3SA C3S H3SC 109.5 . . ?
H3SB C3S H3SC 109.5 . . ?
S2S C4S H4SA 109.5 . . ?
S2S C4S H4SB 109.5 . . ?
S2S C4S H4SC 109.5 . . ?
H4SA C4S H4SB 109.5 . . ?
H4SA C4S H4SC 109.5 . . ?
H4SB C4S H4SC 109.5 . . ?

loop_
_geom_bond_atom_site_label_1
_geom_bond_atom_site_label_2
_geom_bond_distance
_geom_bond_site_symmetry_2
_geom_bond_publ_flag
Br1 C12 1.906(5) . ?
O1 C1 1.257(5) . ?
N1 H1 0.85(2) . ?
N1 C1 1.339(6) . ?
N1 C21 1.443(6) 3_666 ?
N2 H2 0.85(2) . ?
N2 C1 1.339(6) . ?
N2 C2 1.443(6) . ?
N3 C6 1.426(6) . ?
N3 C9 1.417(6) . ?
N3 C15 1.423(6) . ?
C2 H2A 0.9900 . ?
C2 H2B 0.9900 . ?
C2 C3 1.506(6) . ?
C3 C4 1.385(6) . ?
C3 C8 1.374(6) . ?
C4 H4 0.9500 . ?
C4 C5 1.387(6) . ?
C5 H5 0.9500 . ?
C5 C6 1.367(7) . ?
C6 C7 1.385(7) . ?
C7 H7 0.9500 . ?
C7 C8 1.383(7) . ?
C8 H8 0.9500 . ?
C9 C10 1.377(7) . ?
C9 C14 1.388(6) . ?
C10 H10 0.9500 . ?
C10 C11 1.386(7) . ?
C11 H11 0.9500 . ?
C11 C12 1.371(6) . ?
C12 C13 1.368(7) . ?
C13 H13 0.9500 . ?
C13 C14 1.386(6) . ?
C14 H14 0.9500 . ?
C15 C16 1.376(6) . ?
C15 C20 1.378(7) . ?
C16 H16 0.9500 . ?
C16 C17 1.394(7) . ?
C17 H17 0.9500 . ?
C17 C18 1.390(7) . ?
C18 C19 1.384(7) . ?
C18 C21 1.501(6) . ?
C19 H19 0.9500 . ?
C19 C20 1.381(8) . ?
C20 H20 0.9500 . ?
C21 H21A 0.9900 . ?
C21 H21B 0.9900 . ?
S1S O1S 1.405(12) . ?
S1S C1S 1.743(16) . ?
S1S C2S 1.759(16) . ?
C1S H1SA 0.9800 . ?
C1S H1SB 0.9800 . ?
C1S H1SC 0.9800 . ?
C2S H2SA 0.9800 . ?
C2S H2SB 0.9800 . ?
C2S H2SC 0.9800 . ?
S2S O2S 1.498(15) . ?
S2S C3S 1.77(2) . ?
S2S C4S 1.771(19) . ?
C3S H3SA 0.9800 . ?
C3S H3SB 0.9800 . ?
C3S H3SC 0.9800 . ?
C4S H4SA 0.9800 . ?
C4S H4SB 0.9800 . ?
C4S H4SC 0.9800 . ?

loop_
_geom_hbond_atom_site_label_D
_geom_hbond_atom_site_label_H
_geom_hbond_atom_site_label_A
_geom_hbond_distance_DH
_geom_hbond_distance_HA
_geom_hbond_distance_DA
_geom_hbond_angle_DHA
_geom_hbond_site_symmetry_A
_geom_hbond_publ_flag
N1 H1 O1 0.85(2) 2.07(3) 2.877(5) 160(5) 1_545 yes
N2 H2 O1 0.85(2) 2.17(3) 2.954(5) 155(5) 1_545 yes

loop_
_geom_torsion_atom_site_label_1
_geom_torsion_atom_site_label_2
_geom_torsion_atom_site_label_3
_geom_torsion_atom_site_label_4
_geom_torsion
_geom_torsion_site_symmetry_1
_geom_torsion_site_symmetry_2
_geom_torsion_site_symmetry_3
_geom_torsion_site_symmetry_4
_geom_torsion_publ_flag
Br1 C12 C13 C14 176.9(4) . . . . ?
N2 C2 C3 C4 123.8(5) . . . . ?
N2 C2 C3 C8 -54.5(7) . . . . ?
N3 C6 C7 C8 -178.1(5) . . . . ?
N3 C9 C10 C11 177.8(5) . . . . ?
N3 C9 C14 C13 -177.6(5) . . . . ?
N3 C15 C16 C17 -178.2(5) . . . . ?
N3 C15 C20 C19 178.7(6) . . . . ?
C1 N2 C2 C3 104.3(5) . . . . ?
C2 N2 C1 O1 -3.6(7) . . . . ?
C2 N2 C1 N1 176.7(4) . . . . ?
C2 C3 C4 C5 -177.9(5) . . . . ?
C2 C3 C8 C7 178.3(5) . . . . ?
C3 C4 C5 C6 -0.4(8) . . . . ?
C4 C3 C8 C7 -0.1(8) . . . . ?
C4 C5 C6 N3 178.5(5) . . . . ?
C4 C5 C6 C7 -0.2(8) . . . . ?
C5 C6 C7 C8 0.6(9) . . . . ?
C6 N3 C9 C10 37.2(7) . . . . ?
C6 N3 C9 C14 -142.4(5) . . . . ?
C6 N3 C15 C16 -141.7(5) . . . . ?
C6 N3 C15 C20 38.0(7) . . . . ?
C6 C7 C8 C3 -0.4(9) . . . . ?
C8 C3 C4 C5 0.5(8) . . . . ?
C9 N3 C6 C5 37.3(8) . . . . ?
C9 N3 C6 C7 -144.1(5) . . . . ?
C9 N3 C15 C16 42.2(7) . . . . ?
C9 N3 C15 C20 -138.1(5) . . . . ?
C9 C10 C11 C12 0.9(8) . . . . ?
C10 C9 C14 C13 2.8(7) . . . . ?
C10 C11 C12 Br1 -176.7(4) . . . . ?
C10 C11 C12 C13 0.7(8) . . . . ?
C11 C12 C13 C14 -0.6(7) . . . . ?
C12 C13 C14 C9 -1.2(7) . . . . ?
C14 C9 C10 C11 -2.7(8) . . . . ?
C15 N3 C6 C5 -138.8(5) . . . . ?
C15 N3 C6 C7 39.8(8) . . . . ?
C15 N3 C9 C10 -146.7(5) . . . . ?
C15 N3 C9 C14 33.7(7) . . . . ?
C15 C16 C17 C18 -0.7(8) . . . . ?
C16 C15 C20 C19 -1.6(9) . . . . ?
C16 C17 C18 C19 -1.1(8) . . . . ?
C16 C17 C18 C21 -180.0(4) . . . . ?
C17 C18 C19 C20 1.6(9) . . . . ?
C17 C18 C21 N1 104.7(5) . . . 3_666 ?
C18 C19 C20 C15 -0.2(10) . . . . ?
C19 C18 C21 N1 -74.2(6) . . . 3_666 ?
C20 C15 C16 C17 2.1(7) . . . . ?
C21 N1 C1 O1 0.4(7) 3_666 . . . ?
C21 N1 C1 N2 -179.9(4) 3_666 . . . ?
C21 C18 C19 C20 -179.5(5) . . . . ?
